data_1100327
loop_
_publ_author_name
'Koert, Ulrich'
'Stein, Matthias'
'Harms, Klaus'

_publ_section_title
;
 Tetrahydrofuran-podands, stereoselective synthesis of
 trans-2,5-oligo-tetrahydrofurans
;
_journal_coden_ASTM TELEAY
_journal_issue 14
_journal_name_full 'Tetrahedron Letters'
_journal_page_first 2299
_journal_page_last 2302
_journal_paper_doi 10.1016/s0040-4039(00)77598-8
_journal_volume 34
_journal_year 1993
_chemical_formula_sum 'C25 H30 O4 Si'
_space_group_IT_number 2
_symmetry_cell_setting triclinic
_symmetry_Int_Tables_number 2
_symmetry_space_group_name_Hall '-P 1'
_symmetry_space_group_name_H-M 'P -1'
_cell_angle_alpha 109.38(1)
_cell_angle_beta 104.620(1)
_cell_angle_gamma 96.65(1)
_cell_formula_units_Z 2
_cell_length_a 8.109(1)
_cell_length_b 11.7878(1)
_cell_length_c 13.696(1)
_cod_original_formula_sum 'C25 H30 O4 Si1'
_cod_database_code 1100327

loop_
_symmetry_equiv_pos_site_id
_symmetry_equiv_pos_as_xyz
1 x,y,z
2 -x,-y,-z

loop_
_atom_site_label
_atom_site_type_symbol
_atom_site_fract_x
_atom_site_fract_y
_atom_site_fract_z
Si1 Si 0.4531(1) 0.7946(1) 0.1266(1)
O1 O -0.2110(3) 0.6304(3) 0.4452(2)
O2 O 0.0553(3) 0.5949(2) 0.4524(2)
O3 O 0.2051(3) 0.6622(2) 0.3112(2)
O4 O 0.3844(2) 0.6808(2) 0.1602(2)
C1 C -0.0578(5) 0.6711(4) 0.4688(3)
C2 C 0.0430(4) 0.7964(4) 0.5182(3)
C3 C 0.2079(4) 0.7952(4) 0.5310(3)
C4 C 0.2294(4) 0.6677(3) 0.4898(3)
C5 C 0.3104(3) 0.6365(3) 0.3976(3)
C6 C 0.3245(4) 0.5038(3) 0.3516(3)
C7 C 0.3043(4) 0.4837(3) 0.2342(3)
C8 C 0.1797(3) 0.5646(3) 0.2095(3)
C9 C 0.2071(3) 0.6199(3) 0.1282(3)
C10 C 0.3318(3) 0.7582(3) -0.0195(3)
C11 C 0.1998(4) 0.8144(4) -0.0517(3)
C12 C 0.1029(5) 0.7777(5) -0.1628(5)
C13 C 0.1406(6) 0.6849(5) -0.2393(4)
C14 C 0.2652(5) 0.6277(5) -0.2094(3)
C15 C 0.3595(4) 0.6637(4) -0.1029(3)
C16 C 0.4037(3) 0.9397(3) 0.2116(3)
C17 C 0.3470(4) 0.9442(3) 0.3008(3)
C18 C 0.3084(4) 1.0500(4) 0.3632(3)
C19 C 0.3246(4) 1.1527(4) 0.3410(3)
C20 C 0.3821(4) 1.1529(3) 0.2553(3)
C21 C 0.4233(4) 1.0484(3) 0.1920(3)
C22 C 0.6957(3) 0.8055(3) 0.1592(3)
C23 C 0.7785(5) 0.8947(7) 0.1182(6)
C24 C 0.7746(5) 0.8497(5) 0.2821(4)
C25 C 0.7358(5) 0.6781(4) 0.1138(4)
H1 H -0.00370 0.86890 0.53840
H2 H 0.30120 0.86710 0.56270
H3 H 0.31010 0.65260 0.54630
H4 H 0.42750 0.68540 0.42830
H5 H 0.23310 0.44960 0.35770
H6 H 0.43580 0.49230 0.38720
H7 H 0.41460 0.50910 0.22520
H8 H 0.25540 0.39870 0.18800
H9 H 0.06380 0.51390 0.17650
H10 H 0.13410 0.67810 0.12540
H11 H 0.17710 0.55560 0.05760
H12 H 0.17320 0.87950 0.00210
H13 H 0.01140 0.81770 -0.18420
H14 H 0.07710 0.66090 -0.31500
H15 H 0.28810 0.56060 -0.26340
H16 H 0.45010 0.62190 -0.08420
H17 H 0.33460 0.87240 0.31890
H18 H 0.26910 1.05010 0.42380
H19 H 0.29610 1.22530 0.38480
H20 H 0.39420 1.22610 0.23920
H21 H 0.46610 1.05080 0.13330
H22 H 0.73490 0.85080 0.04080
H23 H 0.90300 0.90430 0.14260
H24 H 0.75010 0.97440 0.13620
H25 H 0.74980 0.92750 0.31900
H26 H 0.89850 0.85580 0.30370
H27 H 0.71870 0.78720 0.30090
H28 H 0.70790 0.67280 0.03980
H29 H 0.65930 0.61250 0.11790
H30 H 0.85460 0.67120 0.13870

loop_
_atom_type_symbol
_atom_type_radius_bond
C 0.68
H 0.23
O 0.68
Si 1.20
